data_7713036
loop_
_publ_author_name
'Hossack, Christopher'
'Abdul, Folasade'
'Cahill, Christopher'
'Besson, Claire'

_publ_section_title
;
 Tuning the optical and magnetic properties of lanthanide single-ion
 magnets using nitro-functionalized trispyrazolylborate ligands.
;
_journal_name_full 'Dalton transactions (Cambridge, England : 2003)'
_journal_paper_doi 10.1039/d3dt01018j
_journal_year 2023
_chemical_formula_moiety 'C27 H27 B3 Sm N21 O6 [+ solvent]'
_chemical_formula_sum 'C27 H27 B3 N21 O6 Sm'
_chemical_formula_weight 924.47
_space_group_crystal_system monoclinic
_space_group_IT_number 15
_space_group_name_Hall '-C 2yc'
_space_group_name_H-M_alt 'C 1 2/c 1'
_atom_sites_solution_hydrogens mixed
_atom_sites_solution_primary Dual-space/Direct
_audit_block_doi 10.5517/ccdc.csd.cc2dr84l
_audit_creation_method SHELXL-2018/3
_audit_update_record
;
2022-12-15 deposited with the CCDC.	2023-05-04 downloaded from the CCDC.
;
_cell_angle_alpha 90
_cell_angle_beta 112.49(2)
_cell_angle_gamma 90
_cell_formula_units_Z 8
_cell_length_a 24.324(15)
_cell_length_b 13.756(10)
_cell_length_c 28.833(15)
_cell_measurement_reflns_used 302
_cell_measurement_temperature 100(2)
_cell_measurement_theta_max 40.95
_cell_measurement_theta_min 3.496
_cell_volume 8914(10)
_computing_cell_refinement 'APEX3 v2019.1-0 (Bruker AXS)'
_computing_data_collection 'Bruker Instrument Service vV6.2.12'
_computing_data_reduction 'SAINT V8.40A (Bruker Nano, Inc., 2019)'
_computing_molecular_graphics 'shelXle (C.B. Huebschle, rev 958)'
_computing_structure_refinement 'SHELXL-2018/3 (Sheldrick, 2018)'
_computing_structure_solution 'SHELXT 2014/5 (Sheldrick, 2014)'
_diffrn_ambient_temperature 100(2)
_diffrn_measured_fraction_theta_full 0.999
_diffrn_measured_fraction_theta_max 0.998
_diffrn_measurement_device_type 'Bruker D8 Quest/Photon II'
_diffrn_measurement_method 'profile data from \f and \w scans'
_diffrn_radiation_type MoK\a
_diffrn_radiation_wavelength 0.71073
_diffrn_reflns_av_R_equivalents 0.0673
_diffrn_reflns_av_unetI/netI 0.0487
_diffrn_reflns_Laue_measured_fraction_full 0.999
_diffrn_reflns_Laue_measured_fraction_max 0.998
_diffrn_reflns_limit_h_max 29
_diffrn_reflns_limit_h_min -29
_diffrn_reflns_limit_k_max 16
_diffrn_reflns_limit_k_min -15
_diffrn_reflns_limit_l_max 34
_diffrn_reflns_limit_l_min -34
_diffrn_reflns_number 41519
_diffrn_reflns_point_group_measured_fraction_full 0.999
_diffrn_reflns_point_group_measured_fraction_max 0.998
_diffrn_reflns_theta_full 25.242
_diffrn_reflns_theta_max 25.336
_diffrn_reflns_theta_min 2.071
_diffrn_source 'microfocus sealed tube'
_exptl_absorpt_coefficient_mu 1.378
_exptl_absorpt_correction_T_max 0.7452
_exptl_absorpt_correction_T_min 0.6428
_exptl_absorpt_correction_type multi-scan
_exptl_absorpt_process_details
;
 SADABS 2016/2: Krause, L., Herbst-Irmer, R., Sheldrick G.M. & Stalke D.,
 J. Appl. Cryst. 48 (2015) 3-10
;
_exptl_crystal_colour white
_exptl_crystal_density_diffrn 1.378
_exptl_crystal_density_method 'not measured'
_exptl_crystal_description diamond
_exptl_crystal_F_000 3688
_exptl_crystal_preparation Luminescent
_exptl_crystal_size_max 0.249
_exptl_crystal_size_mid 0.180
_exptl_crystal_size_min 0.120
_refine_diff_density_max 0.446
_refine_diff_density_min -0.441
_refine_diff_density_rms 0.075
_refine_ls_extinction_method none
_refine_ls_goodness_of_fit_ref 0.996
_refine_ls_hydrogen_treatment mixed
_refine_ls_matrix_type full
_refine_ls_number_parameters 532
_refine_ls_number_reflns 8142
_refine_ls_number_restraints 0
_refine_ls_restrained_S_all 0.996
_refine_ls_R_factor_all 0.0363
_refine_ls_R_factor_gt 0.0268
_refine_ls_shift/su_max 0.003
_refine_ls_shift/su_mean 0.000
_refine_ls_structure_factor_coef Fsqd
_refine_ls_weighting_details 'w=1/[\s^2^(Fo^2^)+(0.0246P)^2^] where P=(Fo^2^+2Fc^2^)/3'
_refine_ls_weighting_scheme calc
_refine_ls_wR_factor_gt 0.0585
_refine_ls_wR_factor_ref 0.0613
_reflns_Friedel_coverage 0.000
_reflns_number_gt 6773
_reflns_number_total 8142
_reflns_threshold_expression 'I > 2\s(I)'
_cod_data_source_file d3dt01018j2.cif
_cod_data_source_block Cmpd5
_cod_original_cell_volume 8913(10)
_cod_original_sg_symbol_H-M 'C 2/c'
_cod_database_code 7713036
_shelx_shelxl_version_number 2018/3
_shelx_space_group_comment
;
The symmetry employed for this shelxl refinement is uniquely defined
by the following loop, which should always be used as a source of
symmetry information in preference to the above space-group names.
They are only intended as comments.
;
_exptl_absorpt_special_details
;
Krause, L., Herbst-Irmer, R., Sheldrick, G. M., Stalke, D. (2015).
"Comparison of silver and molybdenum microfocus X-ray sources for
single-crystal structure determination"
J. Appl. Cryst. 48, 3-10.
doi:10.1107/S1600576714022985
;

loop_
_space_group_symop_operation_xyz
'x, y, z'
'-x, y, -z+1/2'
'x+1/2, y+1/2, z'
'-x+1/2, y+1/2, -z+1/2'
'-x, -y, -z'
'x, -y, z-1/2'
'-x+1/2, -y+1/2, -z'
'x+1/2, -y+1/2, z-1/2'

loop_
_atom_site_label
_atom_site_type_symbol
_atom_site_fract_x
_atom_site_fract_y
_atom_site_fract_z
_atom_site_U_iso_or_equiv
_atom_site_adp_type
_atom_site_occupancy
_atom_site_site_symmetry_order
_atom_site_calc_flag
_atom_site_refinement_flags_posn
_atom_site_refinement_flags_adp
_atom_site_refinement_flags_occupancy
_atom_site_disorder_assembly
_atom_site_disorder_group
Sm1 Sm 0.68550(2) 0.58877(2) 0.62453(2) 0.01227(5) Uani 1 1 d . . . . .
O1 O 0.95799(9) 0.42686(16) 0.60639(9) 0.0345(6) Uani 1 1 d . . . . .
O2 O 0.88682(10) 0.31923(15) 0.58875(9) 0.0374(6) Uani 1 1 d . . . . .
O3 O 0.45052(9) 0.24210(15) 0.58599(9) 0.0340(6) Uani 1 1 d . . . . .
O4 O 0.43171(10) 0.39304(16) 0.59846(10) 0.0388(6) Uani 1 1 d . . . . .
O5 O 0.72607(10) 1.05588(15) 0.65785(8) 0.0308(5) Uani 1 1 d . . . . .
O6 O 0.63943(10) 1.09750(14) 0.65779(8) 0.0292(5) Uani 1 1 d . . . . .
N1 N 0.83208(10) 0.61356(16) 0.61763(9) 0.0162(5) Uani 1 1 d . . . . .
N2 N 0.78804(10) 0.54547(16) 0.61109(8) 0.0171(5) Uani 1 1 d . . . . .
N3 N 0.76446(10) 0.75624(16) 0.58325(8) 0.0167(5) Uani 1 1 d . . . . .
N4 N 0.70973(10) 0.71237(16) 0.56924(8) 0.0168(5) Uani 1 1 d . . . . .
N5 N 0.81406(10) 0.72808(16) 0.67784(8) 0.0156(5) Uani 1 1 d . . . . .
N6 N 0.77454(10) 0.67251(15) 0.69006(8) 0.0137(5) Uani 1 1 d . . . . .
N7 N 0.90655(11) 0.40244(19) 0.60014(10) 0.0252(6) Uani 1 1 d . . . . .
N8 N 0.61739(10) 0.34621(15) 0.61106(8) 0.0144(5) Uani 1 1 d . . . . .
N9 N 0.60688(10) 0.44217(16) 0.61902(8) 0.0157(5) Uani 1 1 d . . . . .
N10 N 0.72929(10) 0.34653(15) 0.65187(8) 0.0141(5) Uani 1 1 d . . . . .
N11 N 0.73800(10) 0.43811(15) 0.67260(8) 0.0141(5) Uani 1 1 d . . . . .
N12 N 0.67536(10) 0.37231(16) 0.55745(8) 0.0154(5) Uani 1 1 d . . . . .
N13 N 0.66989(10) 0.47135(16) 0.55208(8) 0.0150(5) Uani 1 1 d . . . . .
N14 N 0.46598(11) 0.32743(19) 0.59723(10) 0.0260(6) Uani 1 1 d . . . . .
N15 N 0.60916(10) 0.80285(16) 0.64787(8) 0.0150(5) Uani 1 1 d . . . . .
N16 N 0.66184(10) 0.77605(16) 0.64383(8) 0.0155(5) Uani 1 1 d . . . . .
N17 N 0.59373(10) 0.65010(16) 0.68874(8) 0.0162(5) Uani 1 1 d . . . . .
N18 N 0.64346(10) 0.59813(16) 0.69282(8) 0.0157(5) Uani 1 1 d . . . . .
N19 N 0.54109(10) 0.67718(16) 0.59396(8) 0.0158(5) Uani 1 1 d . . . . .
N20 N 0.57823(10) 0.63785(16) 0.57342(8) 0.0144(5) Uani 1 1 d . . . . .
N21 N 0.67552(11) 1.03598(17) 0.65585(9) 0.0218(6) Uani 1 1 d . . . . .
C1 C 0.81018(12) 0.4612(2) 0.60337(10) 0.0179(6) Uani 1 1 d . . . . .
H1A H 0.789828 0.400715 0.597422 0.021 Uiso 1 1 calc R U . . .
C2 C 0.86786(12) 0.4754(2) 0.60535(10) 0.0174(6) Uani 1 1 d . . . . .
C3 C 0.87979(12) 0.5727(2) 0.61432(10) 0.0183(6) Uani 1 1 d . . . . .
H3A H 0.915660 0.604776 0.617568 0.022 Uiso 1 1 calc R U . . .
C4 C 0.67334(14) 0.7653(2) 0.53058(10) 0.0210(7) Uani 1 1 d . . . . .
H4 H 0.632220 0.752278 0.512893 0.025 Uiso 1 1 calc R U . . .
C5 C 0.70398(14) 0.8421(2) 0.51988(11) 0.0274(8) Uani 1 1 d . . . . .
H5 H 0.688552 0.889859 0.494385 0.033 Uiso 1 1 calc R U . . .
C6 C 0.76101(14) 0.8335(2) 0.55401(11) 0.0234(7) Uani 1 1 d . . . . .
H6 H 0.793052 0.875559 0.556607 0.028 Uiso 1 1 calc R U . . .
C7 C 0.78202(12) 0.6992(2) 0.73667(10) 0.0182(6) Uani 1 1 d . . . . .
H7 H 0.760570 0.672392 0.755099 0.022 Uiso 1 1 calc R U . . .
C8 C 0.82520(13) 0.7711(2) 0.75477(11) 0.0235(7) Uani 1 1 d . . . . .
H8 H 0.838524 0.802247 0.786592 0.028 Uiso 1 1 calc R U . . .
C9 C 0.84415(13) 0.7869(2) 0.71643(11) 0.0233(7) Uani 1 1 d . . . . .
H9 H 0.873847 0.832308 0.717000 0.028 Uiso 1 1 calc R U . . .
C10 C 0.55162(12) 0.4450(2) 0.61712(10) 0.0180(6) Uani 1 1 d . . . . .
H10 H 0.531995 0.501780 0.621587 0.022 Uiso 1 1 calc R U . . .
C11 C 0.52654(12) 0.3527(2) 0.60764(11) 0.0171(6) Uani 1 1 d . . . . .
C12 C 0.56979(12) 0.2919(2) 0.60424(10) 0.0178(6) Uani 1 1 d . . . . .
H12 H 0.566245 0.223860 0.598148 0.021 Uiso 1 1 calc R U . . .
C13 C 0.78936(12) 0.4332(2) 0.71230(10) 0.0176(6) Uani 1 1 d . . . . .
H13 H 0.806762 0.486216 0.734105 0.021 Uiso 1 1 calc R U . . .
C14 C 0.81420(13) 0.3408(2) 0.71775(11) 0.0210(7) Uani 1 1 d . . . . .
H14 H 0.850435 0.318938 0.742839 0.025 Uiso 1 1 calc R U . . .
C15 C 0.77476(12) 0.2883(2) 0.67885(10) 0.0177(6) Uani 1 1 d . . . . .
H15 H 0.778828 0.221697 0.672032 0.021 Uiso 1 1 calc R U . . .
C16 C 0.66927(12) 0.4905(2) 0.50640(10) 0.0201(7) Uani 1 1 d . . . . .
H16 H 0.666283 0.553836 0.492553 0.024 Uiso 1 1 calc R U . . .
C17 C 0.67354(13) 0.4061(2) 0.48191(11) 0.0242(7) Uani 1 1 d . . . . .
H17 H 0.673804 0.400231 0.449162 0.029 Uiso 1 1 calc R U . . .
C18 C 0.67730(13) 0.3331(2) 0.51498(11) 0.0206(7) Uani 1 1 d . . . . .
H18 H 0.680714 0.265790 0.509203 0.025 Uiso 1 1 calc R U . . .
C19 C 0.69186(12) 0.85772(19) 0.64650(10) 0.0168(6) Uani 1 1 d . . . . .
H19 H 0.730195 0.862023 0.645141 0.020 Uiso 1 1 calc R U . . .
C20 C 0.65850(12) 0.93604(19) 0.65159(10) 0.0165(6) Uani 1 1 d . . . . .
C21 C 0.60617(12) 0.89933(19) 0.65213(10) 0.0161(6) Uani 1 1 d . . . . .
H21 H 0.574266 0.935309 0.654973 0.019 Uiso 1 1 calc R U . . .
C22 C 0.65717(13) 0.5451(2) 0.73459(10) 0.0211(7) Uani 1 1 d . . . . .
H22 H 0.689621 0.501003 0.746631 0.025 Uiso 1 1 calc R U . . .
C23 C 0.61801(14) 0.5628(2) 0.75811(11) 0.0265(7) Uani 1 1 d . . . . .
H23 H 0.618401 0.535104 0.788408 0.032 Uiso 1 1 calc R U . . .
C24 C 0.57847(14) 0.6295(2) 0.72771(11) 0.0260(7) Uani 1 1 d . . . . .
H24 H 0.545666 0.656660 0.733385 0.031 Uiso 1 1 calc R U . . .
C25 C 0.54247(12) 0.60832(19) 0.52737(10) 0.0171(6) Uani 1 1 d . . . . .
H25 H 0.555989 0.577588 0.504169 0.020 Uiso 1 1 calc R U . . .
C26 C 0.48296(13) 0.6284(2) 0.51787(11) 0.0184(6) Uani 1 1 d . . . . .
H26 H 0.449193 0.614911 0.488227 0.022 Uiso 1 1 calc R U . . .
C27 C 0.48419(13) 0.6722(2) 0.56107(11) 0.0196(7) Uani 1 1 d . . . . .
H27 H 0.450505 0.695204 0.566812 0.024 Uiso 1 1 calc R U . . .
B1 B 0.82087(15) 0.7210(2) 0.62682(13) 0.0190(7) Uani 1 1 d . . . . .
H1 H 0.8589(13) 0.767(2) 0.6276(10) 0.029 Uiso 1 1 d . U . . .
B2 B 0.67529(14) 0.3178(2) 0.60438(12) 0.0156(7) Uani 1 1 d . . . . .
H2 H 0.6746(12) 0.240(2) 0.5979(10) 0.023 Uiso 1 1 d . U . . .
B3 B 0.56352(14) 0.7246(2) 0.64634(12) 0.0162(7) Uani 1 1 d . . . . .
H3 H 0.5282(12) 0.761(2) 0.6538(10) 0.024 Uiso 1 1 d . U . . .

loop_
_atom_site_aniso_label
_atom_site_aniso_U_11
_atom_site_aniso_U_22
_atom_site_aniso_U_33
_atom_site_aniso_U_23
_atom_site_aniso_U_13
_atom_site_aniso_U_12
Sm1 0.01176(8) 0.00992(8) 0.01475(8) -0.00020(6) 0.00464(6) 0.00005(6)
O1 0.0193(12) 0.0366(14) 0.0511(15) 0.0068(11) 0.0174(12) 0.0080(10)
O2 0.0334(14) 0.0190(13) 0.0663(17) -0.0064(12) 0.0263(13) 0.0033(11)
O3 0.0282(13) 0.0253(13) 0.0506(15) -0.0039(11) 0.0175(12) -0.0135(10)
O4 0.0234(13) 0.0288(14) 0.0701(18) 0.0063(12) 0.0244(13) 0.0038(10)
O5 0.0272(13) 0.0179(12) 0.0425(14) -0.0002(10) 0.0080(11) -0.0053(10)
O6 0.0363(13) 0.0135(11) 0.0356(13) -0.0026(10) 0.0114(11) 0.0050(10)
N1 0.0148(13) 0.0146(13) 0.0211(13) 0.0017(10) 0.0088(11) -0.0020(10)
N2 0.0164(13) 0.0144(12) 0.0218(13) -0.0020(10) 0.0088(11) -0.0018(10)
N3 0.0210(13) 0.0142(13) 0.0187(13) -0.0010(10) 0.0118(11) -0.0027(10)
N4 0.0180(13) 0.0156(13) 0.0183(13) 0.0015(10) 0.0086(11) 0.0026(10)
N5 0.0119(12) 0.0136(12) 0.0198(13) -0.0019(10) 0.0045(11) -0.0021(10)
N6 0.0139(12) 0.0125(12) 0.0163(13) -0.0009(10) 0.0076(11) 0.0015(10)
N7 0.0195(14) 0.0266(15) 0.0321(15) 0.0054(12) 0.0129(12) 0.0047(12)
N8 0.0144(13) 0.0106(12) 0.0169(13) 0.0013(10) 0.0044(11) -0.0014(10)
N9 0.0170(13) 0.0111(12) 0.0202(13) 0.0011(10) 0.0083(11) -0.0004(10)
N10 0.0160(13) 0.0095(12) 0.0184(13) 0.0004(10) 0.0084(11) -0.0015(10)
N11 0.0145(12) 0.0111(12) 0.0166(12) 0.0009(9) 0.0058(11) 0.0005(9)
N12 0.0136(12) 0.0127(12) 0.0176(13) -0.0022(10) 0.0035(11) -0.0011(10)
N13 0.0141(13) 0.0141(13) 0.0181(13) 0.0002(10) 0.0074(11) -0.0014(10)
N14 0.0228(15) 0.0241(15) 0.0335(16) 0.0050(12) 0.0132(13) -0.0058(12)
N15 0.0127(12) 0.0146(12) 0.0164(12) -0.0029(10) 0.0040(11) 0.0022(10)
N16 0.0144(12) 0.0153(13) 0.0164(13) -0.0015(10) 0.0053(11) -0.0001(10)
N17 0.0183(13) 0.0131(12) 0.0189(13) -0.0027(10) 0.0091(11) -0.0006(10)
N18 0.0163(13) 0.0135(12) 0.0177(12) -0.0017(10) 0.0068(11) 0.0011(10)
N19 0.0149(13) 0.0122(12) 0.0204(13) -0.0004(10) 0.0071(11) 0.0011(10)
N20 0.0151(13) 0.0111(12) 0.0176(13) -0.0007(10) 0.0068(11) -0.0004(10)
N21 0.0254(15) 0.0153(14) 0.0171(13) 0.0024(11) -0.0003(12) 0.0008(11)
C1 0.0170(16) 0.0159(15) 0.0205(16) 0.0006(13) 0.0069(13) 0.0008(12)
C2 0.0172(15) 0.0178(16) 0.0192(15) 0.0021(13) 0.0092(13) 0.0045(12)
C3 0.0131(15) 0.0219(17) 0.0199(15) -0.0001(13) 0.0065(13) -0.0012(12)
C4 0.0262(17) 0.0195(16) 0.0160(15) 0.0013(13) 0.0064(14) 0.0032(13)
C5 0.038(2) 0.0219(17) 0.0222(17) 0.0074(14) 0.0122(16) 0.0064(15)
C6 0.0350(19) 0.0169(16) 0.0241(17) 0.0006(13) 0.0176(16) -0.0023(14)
C7 0.0197(16) 0.0162(15) 0.0181(16) 0.0003(12) 0.0064(14) 0.0028(12)
C8 0.0251(17) 0.0242(17) 0.0184(16) -0.0056(13) 0.0050(14) -0.0038(14)
C9 0.0198(16) 0.0179(16) 0.0289(18) -0.0081(13) 0.0057(15) -0.0069(13)
C10 0.0172(16) 0.0158(15) 0.0229(16) -0.0001(12) 0.0097(14) -0.0003(12)
C11 0.0151(15) 0.0141(15) 0.0227(16) 0.0036(12) 0.0081(13) -0.0018(12)
C12 0.0174(16) 0.0168(15) 0.0171(15) 0.0014(12) 0.0043(13) -0.0030(12)
C13 0.0165(15) 0.0159(16) 0.0189(15) 0.0013(12) 0.0052(13) -0.0020(12)
C14 0.0182(16) 0.0191(16) 0.0218(16) 0.0054(13) 0.0032(14) 0.0041(13)
C15 0.0172(15) 0.0131(15) 0.0217(16) 0.0042(12) 0.0063(13) 0.0058(12)
C16 0.0200(16) 0.0220(16) 0.0189(16) 0.0016(13) 0.0084(14) 0.0002(13)
C17 0.0269(17) 0.0280(18) 0.0199(16) -0.0026(14) 0.0113(14) -0.0004(14)
C18 0.0216(17) 0.0188(16) 0.0233(17) -0.0054(13) 0.0106(14) 0.0001(13)
C19 0.0158(15) 0.0153(15) 0.0164(15) 0.0000(12) 0.0031(13) -0.0019(12)
C20 0.0194(16) 0.0110(14) 0.0136(15) -0.0007(11) 0.0000(13) -0.0004(12)
C21 0.0174(15) 0.0124(15) 0.0166(15) 0.0002(12) 0.0043(13) 0.0056(12)
C22 0.0231(17) 0.0174(16) 0.0198(16) 0.0015(13) 0.0049(14) -0.0015(13)
C23 0.0333(19) 0.0275(18) 0.0234(17) 0.0068(14) 0.0163(16) 0.0003(14)
C24 0.0307(19) 0.0271(17) 0.0278(18) -0.0034(15) 0.0197(16) 0.0011(15)
C25 0.0224(16) 0.0120(15) 0.0174(15) -0.0006(12) 0.0083(13) -0.0010(12)
C26 0.0160(16) 0.0157(15) 0.0185(16) 0.0013(12) 0.0011(13) -0.0007(12)
C27 0.0146(15) 0.0173(16) 0.0250(17) 0.0021(13) 0.0053(14) 0.0003(12)
B1 0.0190(18) 0.0161(18) 0.0246(19) -0.0031(15) 0.0113(16) -0.0032(14)
B2 0.0146(17) 0.0120(17) 0.0207(18) -0.0006(14) 0.0071(15) -0.0004(13)
B3 0.0147(17) 0.0136(17) 0.0228(18) -0.0021(14) 0.0099(15) 0.0024(14)

loop_
_atom_type_symbol
_atom_type_description
_atom_type_scat_dispersion_real
_atom_type_scat_dispersion_imag
_atom_type_scat_source
C C 0.0033 0.0016 'International Tables Vol C Tables 4.2.6.8 and 6.1.1.4'
H H 0.0000 0.0000 'International Tables Vol C Tables 4.2.6.8 and 6.1.1.4'
B B 0.0013 0.0007 'International Tables Vol C Tables 4.2.6.8 and 6.1.1.4'
N N 0.0061 0.0033 'International Tables Vol C Tables 4.2.6.8 and 6.1.1.4'
O O 0.0106 0.0060 'International Tables Vol C Tables 4.2.6.8 and 6.1.1.4'
Sm Sm -0.1638 3.4418 'International Tables Vol C Tables 4.2.6.8 and 6.1.1.4'

loop_
_citation_id
_citation_doi
_citation_year
1 10.26434/chemrxiv-2023-wwpbt 2023

loop_
_geom_angle_atom_site_label_1
_geom_angle_atom_site_label_2
_geom_angle_atom_site_label_3
_geom_angle
_geom_angle_site_symmetry_1
_geom_angle_site_symmetry_3
_geom_angle_publ_flag
N6 Sm1 N18 83.25(8) . . ?
N6 Sm1 N11 81.78(8) . . ?
N18 Sm1 N11 83.48(8) . . ?
N6 Sm1 N20 134.66(8) . . ?
N18 Sm1 N20 78.96(8) . . ?
N11 Sm1 N20 135.99(7) . . ?
N6 Sm1 N4 80.06(8) . . ?
N18 Sm1 N4 135.03(7) . . ?
N11 Sm1 N4 134.02(8) . . ?
N20 Sm1 N4 83.81(8) . . ?
N6 Sm1 N13 135.50(7) . . ?
N18 Sm1 N13 133.42(7) . . ?
N11 Sm1 N13 79.45(8) . . ?
N20 Sm1 N13 84.00(7) . . ?
N4 Sm1 N13 84.71(8) . . ?
N6 Sm1 N2 68.87(8) . . ?
N18 Sm1 N2 141.21(7) . . ?
N11 Sm1 N2 66.74(7) . . ?
N20 Sm1 N2 139.82(7) . . ?
N4 Sm1 N2 67.34(7) . . ?
N13 Sm1 N2 66.66(7) . . ?
N6 Sm1 N9 138.93(7) . . ?
N18 Sm1 N9 66.69(7) . . ?
N11 Sm1 N9 68.07(8) . . ?
N20 Sm1 N9 67.92(8) . . ?
N4 Sm1 N9 141.01(7) . . ?
N13 Sm1 N9 66.72(7) . . ?
N2 Sm1 N9 119.06(8) . . ?
N6 Sm1 N16 66.97(7) . . ?
N18 Sm1 N16 67.54(7) . . ?
N11 Sm1 N16 138.95(7) . . ?
N20 Sm1 N16 67.70(7) . . ?
N4 Sm1 N16 67.49(8) . . ?
N13 Sm1 N16 141.60(7) . . ?
N2 Sm1 N16 120.49(7) . . ?
N9 Sm1 N16 120.45(8) . . ?
C3 N1 N2 110.9(2) . . ?
C3 N1 B1 129.5(2) . . ?
N2 N1 B1 119.6(2) . . ?
C1 N2 N1 105.7(2) . . ?
C1 N2 Sm1 131.52(18) . . ?
N1 N2 Sm1 122.38(16) . . ?
C6 N3 N4 110.1(2) . . ?
C6 N3 B1 125.7(3) . . ?
N4 N3 B1 124.2(2) . . ?
C4 N4 N3 105.2(2) . . ?
C4 N4 Sm1 130.13(19) . . ?
N3 N4 Sm1 122.60(17) . . ?
C9 N5 N6 109.6(2) . . ?
C9 N5 B1 127.1(2) . . ?
N6 N5 B1 123.3(2) . . ?
C7 N6 N5 105.4(2) . . ?
C7 N6 Sm1 128.42(18) . . ?
N5 N6 Sm1 122.82(16) . . ?
O2 N7 O1 123.8(3) . . ?
O2 N7 C2 118.4(2) . . ?
O1 N7 C2 117.7(3) . . ?
C12 N8 N9 110.9(2) . . ?
C12 N8 B2 128.6(2) . . ?
N9 N8 B2 119.9(2) . . ?
C10 N9 N8 105.7(2) . . ?
C10 N9 Sm1 130.95(19) . . ?
N8 N9 Sm1 122.93(16) . . ?
C15 N10 N11 109.8(2) . . ?
C15 N10 B2 126.3(2) . . ?
N11 N10 B2 123.9(2) . . ?
C13 N11 N10 105.3(2) . . ?
C13 N11 Sm1 128.13(18) . . ?
N10 N11 Sm1 123.14(16) . . ?
C18 N12 N13 109.2(2) . . ?
C18 N12 B2 127.5(2) . . ?
N13 N12 B2 123.2(2) . . ?
C16 N13 N12 105.7(2) . . ?
C16 N13 Sm1 128.60(19) . . ?
N12 N13 Sm1 123.97(16) . . ?
O3 N14 O4 124.0(3) . . ?
O3 N14 C11 118.1(3) . . ?
O4 N14 C11 117.9(2) . . ?
C21 N15 N16 111.0(2) . . ?
C21 N15 B3 129.4(2) . . ?
N16 N15 B3 119.7(2) . . ?
C19 N16 N15 106.1(2) . . ?
C19 N16 Sm1 130.83(19) . . ?
N15 N16 Sm1 122.79(16) . . ?
C24 N17 N18 109.6(2) . . ?
C24 N17 B3 126.9(2) . . ?
N18 N17 B3 123.3(2) . . ?
C22 N18 N17 105.6(2) . . ?
C22 N18 Sm1 129.34(19) . . ?
N17 N18 Sm1 124.23(16) . . ?
C27 N19 N20 110.3(2) . . ?
C27 N19 B3 126.5(2) . . ?
N20 N19 B3 123.2(2) . . ?
C25 N20 N19 105.2(2) . . ?
C25 N20 Sm1 128.67(18) . . ?
N19 N20 Sm1 123.67(16) . . ?
O6 N21 O5 123.8(2) . . ?
O6 N21 C20 118.4(3) . . ?
O5 N21 C20 117.8(2) . . ?
N2 C1 C2 109.6(3) . . ?
N2 C1 H1A 125.2 . . ?
C2 C1 H1A 125.2 . . ?
C3 C2 C1 106.3(2) . . ?
C3 C2 N7 127.4(3) . . ?
C1 C2 N7 126.3(3) . . ?
N1 C3 C2 107.4(3) . . ?
N1 C3 H3A 126.3 . . ?
C2 C3 H3A 126.3 . . ?
N4 C4 C5 110.9(3) . . ?
N4 C4 H4 124.6 . . ?
C5 C4 H4 124.6 . . ?
C6 C5 C4 104.9(3) . . ?
C6 C5 H5 127.5 . . ?
C4 C5 H5 127.5 . . ?
N3 C6 C5 108.9(3) . . ?
N3 C6 H6 125.6 . . ?
C5 C6 H6 125.6 . . ?
N6 C7 C8 111.4(3) . . ?
N6 C7 H7 124.3 . . ?
C8 C7 H7 124.3 . . ?
C9 C8 C7 104.4(3) . . ?
C9 C8 H8 127.8 . . ?
C7 C8 H8 127.8 . . ?
N5 C9 C8 109.1(3) . . ?
N5 C9 H9 125.4 . . ?
C8 C9 H9 125.4 . . ?
N9 C10 C11 110.1(3) . . ?
N9 C10 H10 124.9 . . ?
C11 C10 H10 124.9 . . ?
C12 C11 C10 106.2(3) . . ?
C12 C11 N14 126.3(3) . . ?
C10 C11 N14 127.1(3) . . ?
N8 C12 C11 107.1(2) . . ?
N8 C12 H12 126.4 . . ?
C11 C12 H12 126.4 . . ?
N11 C13 C14 111.5(3) . . ?
N11 C13 H13 124.2 . . ?
C14 C13 H13 124.2 . . ?
C15 C14 C13 104.6(3) . . ?
C15 C14 H14 127.7 . . ?
C13 C14 H14 127.7 . . ?
N10 C15 C14 108.8(3) . . ?
N10 C15 H15 125.6 . . ?
C14 C15 H15 125.6 . . ?
N13 C16 C17 111.3(3) . . ?
N13 C16 H16 124.4 . . ?
C17 C16 H16 124.4 . . ?
C18 C17 C16 105.0(3) . . ?
C18 C17 H17 127.5 . . ?
C16 C17 H17 127.5 . . ?
N12 C18 C17 108.8(3) . . ?
N12 C18 H18 125.6 . . ?
C17 C18 H18 125.6 . . ?
N16 C19 C20 109.4(3) . . ?
N16 C19 H19 125.3 . . ?
C20 C19 H19 125.3 . . ?
C21 C20 C19 107.3(2) . . ?
C21 C20 N21 126.3(3) . . ?
C19 C20 N21 126.4(3) . . ?
N15 C21 C20 106.3(2) . . ?
N15 C21 H21 126.9 . . ?
C20 C21 H21 126.9 . . ?
N18 C22 C23 111.3(3) . . ?
N18 C22 H22 124.3 . . ?
C23 C22 H22 124.3 . . ?
C24 C23 C22 104.4(3) . . ?
C24 C23 H23 127.8 . . ?
C22 C23 H23 127.8 . . ?
N17 C24 C23 108.9(3) . . ?
N17 C24 H24 125.5 . . ?
C23 C24 H24 125.5 . . ?
N20 C25 C26 111.4(3) . . ?
N20 C25 H25 124.3 . . ?
C26 C25 H25 124.3 . . ?
C27 C26 C25 104.4(3) . . ?
C27 C26 H26 127.8 . . ?
C25 C26 H26 127.8 . . ?
N19 C27 C26 108.7(3) . . ?
N19 C27 H27 125.7 . . ?
C26 C27 H27 125.7 . . ?
N3 B1 N1 108.7(2) . . ?
N3 B1 N5 111.7(2) . . ?
N1 B1 N5 108.3(2) . . ?
N3 B1 H1 108.1(15) . . ?
N1 B1 H1 110.3(15) . . ?
N5 B1 H1 109.7(14) . . ?
N8 B2 N10 109.4(2) . . ?
N8 B2 N12 107.0(2) . . ?
N10 B2 N12 111.5(2) . . ?
N8 B2 H2 108.5(15) . . ?
N10 B2 H2 111.0(15) . . ?
N12 B2 H2 109.4(15) . . ?
N15 B3 N19 107.8(2) . . ?
N15 B3 N17 108.8(2) . . ?
N19 B3 N17 112.1(2) . . ?
N15 B3 H3 106.8(15) . . ?
N19 B3 H3 112.4(15) . . ?
N17 B3 H3 108.7(14) . . ?

loop_
_geom_bond_atom_site_label_1
_geom_bond_atom_site_label_2
_geom_bond_distance
_geom_bond_site_symmetry_2
_geom_bond_publ_flag
Sm1 N6 2.541(2) . ?
Sm1 N18 2.546(2) . ?
Sm1 N11 2.548(2) . ?
Sm1 N20 2.548(3) . ?
Sm1 N4 2.549(2) . ?
Sm1 N13 2.551(2) . ?
Sm1 N2 2.732(3) . ?
Sm1 N9 2.742(3) . ?
Sm1 N16 2.743(3) . ?
O1 N7 1.240(3) . ?
O2 N7 1.236(3) . ?
O3 N14 1.237(3) . ?
O4 N14 1.238(3) . ?
O5 N21 1.239(3) . ?
O6 N21 1.236(3) . ?
N1 C3 1.326(3) . ?
N1 N2 1.381(3) . ?
N1 B1 1.545(4) . ?
N2 C1 1.332(3) . ?
N3 C6 1.340(4) . ?
N3 N4 1.374(3) . ?
N3 B1 1.541(4) . ?
N4 C4 1.343(3) . ?
N5 C9 1.344(3) . ?
N5 N6 1.375(3) . ?
N5 B1 1.545(4) . ?
N6 C7 1.337(3) . ?
N7 C2 1.423(4) . ?
N8 C12 1.328(3) . ?
N8 N9 1.380(3) . ?
N8 B2 1.543(4) . ?
N9 C10 1.325(4) . ?
N10 C15 1.346(3) . ?
N10 N11 1.376(3) . ?
N10 B2 1.543(4) . ?
N11 C13 1.335(3) . ?
N12 C18 1.355(3) . ?
N12 N13 1.372(3) . ?
N12 B2 1.548(4) . ?
N13 C16 1.338(3) . ?
N14 C11 1.429(4) . ?
N15 C21 1.337(3) . ?
N15 N16 1.380(3) . ?
N15 B3 1.535(4) . ?
N16 C19 1.326(3) . ?
N17 C24 1.341(4) . ?
N17 N18 1.371(3) . ?
N17 B3 1.548(4) . ?
N18 C22 1.336(4) . ?
N19 C27 1.347(3) . ?
N19 N20 1.367(3) . ?
N19 B3 1.541(4) . ?
N20 C25 1.342(3) . ?
N21 C20 1.427(4) . ?
C1 C2 1.396(4) . ?
C1 H1A 0.9500 . ?
C2 C3 1.372(4) . ?
C3 H3A 0.9500 . ?
C4 C5 1.393(4) . ?
C4 H4 0.9500 . ?
C5 C6 1.365(4) . ?
C5 H5 0.9500 . ?
C6 H6 0.9500 . ?
C7 C8 1.391(4) . ?
C7 H7 0.9500 . ?
C8 C9 1.368(4) . ?
C8 H8 0.9500 . ?
C9 H9 0.9500 . ?
C10 C11 1.389(4) . ?
C10 H10 0.9500 . ?
C11 C12 1.377(4) . ?
C12 H12 0.9500 . ?
C13 C14 1.390(4) . ?
C13 H13 0.9500 . ?
C14 C15 1.370(4) . ?
C14 H14 0.9500 . ?
C15 H15 0.9500 . ?
C16 C17 1.383(4) . ?
C16 H16 0.9500 . ?
C17 C18 1.363(4) . ?
C17 H17 0.9500 . ?
C18 H18 0.9500 . ?
C19 C20 1.390(4) . ?
C19 H19 0.9500 . ?
C20 C21 1.375(4) . ?
C21 H21 0.9500 . ?
C22 C23 1.386(4) . ?
C22 H22 0.9500 . ?
C23 C24 1.375(4) . ?
C23 H23 0.9500 . ?
C24 H24 0.9500 . ?
C25 C26 1.394(4) . ?
C25 H25 0.9500 . ?
C26 C27 1.374(4) . ?
C26 H26 0.9500 . ?
C27 H27 0.9500 . ?
B1 H1 1.11(3) . ?
B2 H2 1.08(3) . ?
B3 H3 1.09(3) . ?
